data_4518573
loop_
_publ_author_name
'Gou, Xue-Ya'
'Li, Yuke'
'Luan, Yu-Yong'
'Shi, Wei-Yu'
'Wang, Cui-Tian'
'An, Yang'
'Zhang, Bo-Sheng'
'Liang, Yong-Min'

_publ_section_title
;
 Ruthenium-Catalyzed Radical Cyclization/meta-Selective C--H Alkylation of
 Arenes via \s-Activation Strategy
;
_journal_issue 7
_journal_name_full 'ACS Catalysis'
_journal_page_first 4263
_journal_page_last 4270
_journal_paper_doi 10.1021/acscatal.1c00359
_journal_volume 11
_journal_year 2021
_chemical_formula_moiety 'C25 H28 N2 O4'
_chemical_formula_sum 'C25 H28 N2 O4'
_chemical_formula_weight 420.49
_space_group_crystal_system monoclinic
_space_group_IT_number 14
_space_group_name_Hall '-P 2yn'
_space_group_name_H-M_alt 'P 1 21/n 1'
_atom_sites_solution_hydrogens geom
_atom_sites_solution_primary dual
_audit_creation_date 2020-12-28
_audit_creation_method
;
Olex2 1.3-ac4
(compiled 2019.04.23 svn.r3594 for Rigaku Oxford Diffraction, GUI svn.r5739)
;
_cell_angle_alpha 90
_cell_angle_beta 91.726(8)
_cell_angle_gamma 90
_cell_formula_units_Z 4
_cell_length_a 6.4070(5)
_cell_length_b 11.0997(12)
_cell_length_c 31.594(4)
_cell_measurement_reflns_used 2978
_cell_measurement_temperature 287(1)
_cell_measurement_theta_max 66.4220
_cell_measurement_theta_min 2.8040
_cell_volume 2245.8(4)
_computing_cell_refinement 'CrysAlisPro 1.171.40.84a (Rigaku OD, 2020)'
_computing_data_collection 'CrysAlisPro 1.171.40.84a (Rigaku OD, 2020)'
_computing_data_reduction 'CrysAlisPro 1.171.40.84a (Rigaku OD, 2020)'
_computing_molecular_graphics 'Olex2 (Dolomanov et al., 2009)'
_computing_publication_material 'Olex2 (Dolomanov et al., 2009)'
_computing_structure_refinement 'ShelXL (Sheldrick, 2015)'
_computing_structure_solution 'ShelXT (Sheldrick, 2015)'
_diffrn_ambient_environment air
_diffrn_ambient_temperature 287(1)
_diffrn_detector 'Hybrid Pixel Array Detector'
_diffrn_detector_area_resol_mean 10.0000
_diffrn_detector_type HyPix
_diffrn_measured_fraction_theta_full 0.974
_diffrn_measured_fraction_theta_max 0.921
_diffrn_measurement_details
;
List of Runs (angles in degrees, time in seconds):

  # Type    Start    End  Width  t~exp~   \w     \q     \k     \f   Frames
--------------------------------------------------------------------------
  1  \w    -34.00  26.00   1.00    1.00    --   43.05 -19.00   0.00   60
  2  \w    -37.00  23.00   1.00    1.00    --   43.05 -19.00 -60.00   60
  3  \w     66.00  96.00   1.00    3.50    --  109.26 -94.00 -60.00   30
  4  \w     38.00 108.00   1.00    3.50    --  109.26 -77.00 -30.00   70
  5  \w     54.00  84.00   1.00    1.00    --   43.05-138.00 127.00   30
  6  \w     36.00  86.00   1.00    3.50    --  109.26-138.00 127.00   50
  7  \w     81.00 121.00   1.00    3.50    --  109.26-138.00 127.00   40
  8  \w     66.00  96.00   1.00    3.50    --  109.26 -94.00 150.00   30
  9  \w     21.00  91.00   1.00    1.00    --   43.05-131.00 -57.00   70
 10  \w    -19.00  31.00   1.00    1.00    --  -43.05  19.00 -90.00   50
 11  \w    -53.00 -33.00   1.00    3.50    -- -100.00  45.00-180.00   20
 12  \w    -54.00 -24.00   1.00    3.50    -- -100.00  45.00-120.00   30
 13  \w    -54.00 -24.00   1.00    3.50    -- -100.00  45.00 -60.00   30
 14  \w    -70.00 -30.00   1.00    3.50    -- -100.00  61.00-120.00   40
 15  \w    -54.00 -24.00   1.00    3.50    -- -100.00  45.00-150.00   30
 16  \w    -91.00 -61.00   1.00    1.00    --  -43.05 138.00-170.00   30
 17  \w   -117.00 -37.00   1.00    3.50    -- -100.00 138.00-170.00   80
 18  \w     68.00 108.00   1.00    1.00    --   43.05 138.00-170.00   40
 19  \w     92.00 122.00   1.00    3.50    --  109.26  45.00 120.00   30
 20  \w    126.00 166.00   1.00    3.50    --  109.26  45.00 120.00   40
 21  \w     99.00 129.00   1.00    3.50    --  109.26 131.00  13.00   30
 22  \w    -54.00 -24.00   1.00    3.50    -- -100.00  45.00 120.00   30
 23  \w    -54.00 -24.00   1.00    3.50    -- -100.00  45.00 150.00   30
 24  \w   -148.00-118.00   1.00    3.50    -- -100.00-138.00 127.00   30
 25  \w   -112.00 -82.00   1.00    3.50    -- -100.00-125.00  90.00   30
;
_diffrn_measurement_device 'four-circle diffractometer'
_diffrn_measurement_device_type 'ROD, Synergy Custom system, HyPix'
_diffrn_measurement_method '\w scans'
_diffrn_orient_matrix_type 'CrysAlisPro convention (1999,Acta A55,543-557)'
_diffrn_orient_matrix_UB_11 0.0089937000
_diffrn_orient_matrix_UB_12 -0.1295650000
_diffrn_orient_matrix_UB_13 -0.0172585000
_diffrn_orient_matrix_UB_21 0.0019284000
_diffrn_orient_matrix_UB_22 0.0493603000
_diffrn_orient_matrix_UB_23 -0.0455491000
_diffrn_orient_matrix_UB_31 0.2405578000
_diffrn_orient_matrix_UB_32 0.0046423000
_diffrn_orient_matrix_UB_33 0.0024596000
_diffrn_radiation_monochromator mirror
_diffrn_radiation_probe x-ray
_diffrn_radiation_type 'Cu K\a'
_diffrn_radiation_wavelength 1.54184
_diffrn_reflns_av_R_equivalents 0.0463
_diffrn_reflns_av_unetI/netI 0.0615
_diffrn_reflns_Laue_measured_fraction_full 0.974
_diffrn_reflns_Laue_measured_fraction_max 0.921
_diffrn_reflns_limit_h_max 7
_diffrn_reflns_limit_h_min -5
_diffrn_reflns_limit_k_max 13
_diffrn_reflns_limit_k_min -13
_diffrn_reflns_limit_l_max 39
_diffrn_reflns_limit_l_min -39
_diffrn_reflns_number 12770
_diffrn_reflns_point_group_measured_fraction_full 0.974
_diffrn_reflns_point_group_measured_fraction_max 0.921
_diffrn_reflns_theta_full 67.684
_diffrn_reflns_theta_max 75.836
_diffrn_reflns_theta_min 2.799
_diffrn_source 'Rotating-anode X-ray tube'
_diffrn_source_type 'Rigaku (Cu) X-ray Source'
_exptl_absorpt_coefficient_mu 0.682
_exptl_absorpt_correction_T_max 1.00000
_exptl_absorpt_correction_T_min 0.63334
_exptl_absorpt_correction_type multi-scan
_exptl_absorpt_process_details
;
CrysAlisPro 1.171.40.84a (Rigaku Oxford Diffraction, 2020)
Empirical absorption correction using spherical harmonics,
implemented in SCALE3 ABSPACK scaling algorithm.
;
_exptl_crystal_colour 'clear light colourless'
_exptl_crystal_colour_lustre clear
_exptl_crystal_colour_modifier light
_exptl_crystal_colour_primary colourless
_exptl_crystal_density_diffrn 1.244
_exptl_crystal_description block
_exptl_crystal_F_000 896
_exptl_crystal_size_max 0.04
_exptl_crystal_size_mid 0.02
_exptl_crystal_size_min 0.01
_refine_diff_density_max 0.186
_refine_diff_density_min -0.186
_refine_diff_density_rms 0.050
_refine_ls_extinction_coef 0.0013(3)
_refine_ls_extinction_expression Fc^*^=kFc[1+0.001xFc^2^\l^3^/sin(2\q)]^-1/4^
_refine_ls_extinction_method 'SHELXL-2018/3 (Sheldrick 2018)'
_refine_ls_goodness_of_fit_ref 1.088
_refine_ls_hydrogen_treatment constr
_refine_ls_matrix_type full
_refine_ls_number_parameters 284
_refine_ls_number_reflns 4286
_refine_ls_number_restraints 0
_refine_ls_restrained_S_all 1.088
_refine_ls_R_factor_all 0.1099
_refine_ls_R_factor_gt 0.0693
_refine_ls_shift/su_max 0.000
_refine_ls_shift/su_mean 0.000
_refine_ls_structure_factor_coef Fsqd
_refine_ls_weighting_details 'w=1/[\s^2^(Fo^2^)+(0.0854P)^2^+0.4506P] where P=(Fo^2^+2Fc^2^)/3'
_refine_ls_weighting_scheme calc
_refine_ls_wR_factor_gt 0.1752
_refine_ls_wR_factor_ref 0.2085
_reflns_Friedel_coverage 0.000
_reflns_number_gt 2683
_reflns_number_total 4286
_reflns_threshold_expression 'I > 2\s(I)'
_cod_data_source_file cs1c00359_si_004.cif
_cod_data_source_block gouxy_1225_2_2
_cod_depositor_comments 'Adding full bibliography for 4518571--4518573.cif.'
_cod_database_code 4518573
_shelx_shelxl_version_number 2018/3
_shelx_space_group_comment
;
The symmetry employed for this shelxl refinement is uniquely defined
by the following loop, which should always be used as a source of
symmetry information in preference to the above space-group names.
They are only intended as comments.
;
_shelx_estimated_absorpt_t_max 0.993
_shelx_estimated_absorpt_t_min 0.973
_reflns_odcompleteness_completeness 97.51
_reflns_odcompleteness_iscentric 1
_reflns_odcompleteness_theta 66.97
_olex2_refinement_description
;
1. Fixed Uiso
 At 1.2 times of:
  All C(H) groups, All C(H,H) groups
 At 1.5 times of:
  All C(H,H,H) groups
2.a Ternary CH refined with riding coordinates:
 C8(H8), C13(H13)
2.b Secondary CH2 refined with riding coordinates:
 C7(H7A,H7B), C21(H21A,H21B), C22(H22A,H22B), C24(H24A,H24B)
2.c Aromatic/amide H refined with riding coordinates:
 C2(H2), C3(H3), C4(H4), C5(H5), C6(H6), C15(H15), C17(H17), C18(H18), C19(H19)
2.d Idealised Me refined as rotating group:
 C11(H11A,H11B,H11C), C12(H12A,H12B,H12C), C25(H25A,H25B,H25C)
;
_olex2_submission_special_instructions 'No special instructions were received'
_oxdiff_exptl_absorpt_empirical_details
;
Empirical correction (ABSPACK) includes:
- Absorption correction using spherical harmonics
- Frame scaling
;
_oxdiff_exptl_absorpt_empirical_full_max 2.892
_oxdiff_exptl_absorpt_empirical_full_min 0.610

loop_
_space_group_symop_operation_xyz
'x, y, z'
'-x+1/2, y+1/2, -z+1/2'
'-x, -y, -z'
'x-1/2, -y-1/2, z-1/2'

loop_
_atom_site_label
_atom_site_type_symbol
_atom_site_fract_x
_atom_site_fract_y
_atom_site_fract_z
_atom_site_U_iso_or_equiv
_atom_site_adp_type
_atom_site_occupancy
_atom_site_site_symmetry_order
_atom_site_calc_flag
_atom_site_refinement_flags_posn
_atom_site_refinement_flags_adp
_atom_site_refinement_flags_occupancy
_atom_site_disorder_assembly
_atom_site_disorder_group
O1 O 0.6417(5) 1.0352(2) 0.61835(11) 0.1182(10) Uani 1 1 d . . . . .
O2 O 0.2073(3) 0.6416(2) 0.50473(7) 0.0835(7) Uani 1 1 d . . . . .
O3 O 0.0144(3) 0.6869(3) 0.55984(7) 0.0928(8) Uani 1 1 d . . . . .
O4 O -0.0308(4) 0.2618(2) 0.68677(9) 0.0964(8) Uani 1 1 d . . . . .
N1 N 0.6978(3) 0.8404(2) 0.64090(8) 0.0656(6) Uani 1 1 d . . . . .
N2 N -0.1257(4) 0.4545(3) 0.68184(10) 0.0839(8) Uani 1 1 d . . . . .
C1 C 0.8738(4) 0.8550(3) 0.66863(9) 0.0668(8) Uani 1 1 d . . . . .
C2 C 0.9634(6) 0.9663(4) 0.67690(12) 0.0878(10) Uani 1 1 d . . . . .
H2 H 0.903012 1.035343 0.665211 0.105 Uiso 1 1 calc R . . . .
C3 C 1.1399(7) 0.9756(4) 0.70211(13) 0.1053(13) Uani 1 1 d . . . . .
H3 H 1.200532 1.050831 0.706668 0.126 Uiso 1 1 calc R . . . .
C4 C 1.2283(7) 0.8763(5) 0.72065(14) 0.1072(13) Uani 1 1 d . . . . .
H4 H 1.347547 0.883692 0.737977 0.129 Uiso 1 1 calc R . . . .
C5 C 1.1403(5) 0.7661(4) 0.71357(11) 0.0897(11) Uani 1 1 d . . . . .
H5 H 1.199580 0.698260 0.726326 0.108 Uiso 1 1 calc R . . . .
C6 C 0.9637(4) 0.7540(3) 0.68762(10) 0.0718(8) Uani 1 1 d . . . . .
H6 H 0.905251 0.678278 0.682901 0.086 Uiso 1 1 calc R . . . .
C7 C 0.6156(4) 0.7218(3) 0.63041(10) 0.0626(7) Uani 1 1 d . . . . .
H7A H 0.578833 0.678731 0.655831 0.075 Uiso 1 1 calc R . . . .
H7B H 0.717525 0.674851 0.615439 0.075 Uiso 1 1 calc R . . . .
C8 C 0.4221(4) 0.7451(3) 0.60222(9) 0.0630(7) Uani 1 1 d . . . . .
H8 H 0.302776 0.753137 0.620704 0.076 Uiso 1 1 calc R . . . .
C9 C 0.4633(4) 0.8700(3) 0.58272(10) 0.0667(8) Uani 1 1 d . . . . .
C10 C 0.6069(5) 0.9286(3) 0.61579(11) 0.0780(9) Uani 1 1 d . . . . .
C11 C 0.5856(5) 0.8652(3) 0.54193(11) 0.0844(10) Uani 1 1 d . . . . .
H11A H 0.705974 0.814596 0.546156 0.127 Uiso 1 1 calc GR . . . .
H11B H 0.629435 0.944948 0.534547 0.127 Uiso 1 1 calc GR . . . .
H11C H 0.498109 0.832888 0.519479 0.127 Uiso 1 1 calc GR . . . .
C12 C 0.2671(5) 0.9472(3) 0.57573(14) 0.0945(11) Uani 1 1 d . . . . .
H12A H 0.183054 0.914043 0.552921 0.142 Uiso 1 1 calc GR . . . .
H12B H 0.306910 1.028030 0.568781 0.142 Uiso 1 1 calc GR . . . .
H12C H 0.188453 0.947891 0.601116 0.142 Uiso 1 1 calc GR . . . .
C13 C 0.3758(4) 0.6404(3) 0.57188(9) 0.0634(7) Uani 1 1 d . . . . .
H13 H 0.492558 0.633635 0.552674 0.076 Uiso 1 1 calc R . . . .
C14 C 0.3543(4) 0.5200(3) 0.59483(9) 0.0602(7) Uani 1 1 d . . . . .
C15 C 0.1978(4) 0.5008(3) 0.62313(9) 0.0589(7) Uani 1 1 d . . . . .
H15 H 0.107655 0.563582 0.629397 0.071 Uiso 1 1 calc R . . . .
C16 C 0.1719(4) 0.3892(3) 0.64251(9) 0.0622(7) Uani 1 1 d . . . . .
C17 C 0.3101(5) 0.2975(3) 0.63408(12) 0.0816(9) Uani 1 1 d . . . . .
H17 H 0.295823 0.222845 0.647055 0.098 Uiso 1 1 calc R . . . .
C18 C 0.4682(6) 0.3162(4) 0.60663(14) 0.0961(12) Uani 1 1 d . . . . .
H18 H 0.561422 0.254306 0.601189 0.115 Uiso 1 1 calc R . . . .
C19 C 0.4905(5) 0.4265(3) 0.58695(12) 0.0847(10) Uani 1 1 d . . . . .
H19 H 0.597986 0.437850 0.568228 0.102 Uiso 1 1 calc R . . . .
C20 C -0.0018(5) 0.3722(3) 0.67126(10) 0.0685(8) Uani 1 1 d . . . . .
C21 C -0.2743(6) 0.3998(4) 0.71051(14) 0.0997(12) Uani 1 1 d . . . . .
H21A H -0.416449 0.409592 0.699636 0.120 Uiso 1 1 calc R . . . .
H21B H -0.262293 0.436027 0.738428 0.120 Uiso 1 1 calc R . . . .
C22 C -0.2143(6) 0.2684(4) 0.71219(15) 0.1049(13) Uani 1 1 d . . . . .
H22A H -0.182815 0.243097 0.741066 0.126 Uiso 1 1 calc R . . . .
H22B H -0.325595 0.218230 0.700386 0.126 Uiso 1 1 calc R . . . .
C23 C 0.1789(4) 0.6605(3) 0.54538(10) 0.0685(8) Uani 1 1 d . . . . .
C24 C 0.0274(5) 0.6617(4) 0.47608(12) 0.0948(12) Uani 1 1 d . . . . .
H24A H -0.100321 0.644992 0.490744 0.114 Uiso 1 1 calc R . . . .
H24B H 0.034010 0.607274 0.452124 0.114 Uiso 1 1 calc R . . . .
C25 C 0.0253(7) 0.7870(5) 0.46099(15) 0.1193(15) Uani 1 1 d . . . . .
H25A H -0.086279 0.797403 0.440362 0.179 Uiso 1 1 calc GR . . . .
H25B H 0.156048 0.805025 0.448335 0.179 Uiso 1 1 calc GR . . . .
H25C H 0.004936 0.840293 0.484430 0.179 Uiso 1 1 calc GR . . . .

loop_
_atom_site_aniso_label
_atom_site_aniso_U_11
_atom_site_aniso_U_22
_atom_site_aniso_U_33
_atom_site_aniso_U_23
_atom_site_aniso_U_13
_atom_site_aniso_U_12
O1 0.141(2) 0.0562(16) 0.155(3) 0.0128(17) -0.0402(19) 0.0026(14)
O2 0.0744(12) 0.110(2) 0.0659(13) 0.0005(13) 0.0028(10) 0.0146(11)
O3 0.0644(12) 0.134(2) 0.0799(14) 0.0132(15) 0.0108(10) 0.0286(12)
O4 0.1125(18) 0.0674(16) 0.110(2) 0.0129(14) 0.0187(15) -0.0109(13)
N1 0.0671(13) 0.0591(15) 0.0704(15) 0.0071(12) 0.0027(11) 0.0063(11)
N2 0.0771(15) 0.0707(18) 0.105(2) 0.0131(17) 0.0264(14) 0.0018(14)
C1 0.0753(17) 0.0642(19) 0.0614(17) 0.0030(15) 0.0073(13) 0.0050(14)
C2 0.107(2) 0.076(2) 0.080(2) 0.0026(19) -0.0059(18) -0.0062(19)
C3 0.130(3) 0.094(3) 0.091(3) 0.005(2) -0.020(2) -0.024(3)
C4 0.108(3) 0.122(4) 0.090(3) 0.003(3) -0.022(2) -0.014(3)
C5 0.092(2) 0.097(3) 0.080(2) 0.015(2) -0.0073(18) 0.010(2)
C6 0.0769(18) 0.071(2) 0.0678(18) -0.0004(16) 0.0056(14) 0.0072(15)
C7 0.0612(14) 0.0587(17) 0.0682(17) 0.0076(15) 0.0090(12) 0.0040(13)
C8 0.0580(14) 0.0641(18) 0.0674(17) 0.0058(15) 0.0121(12) 0.0094(13)
C9 0.0594(14) 0.0618(18) 0.0790(19) 0.0164(16) 0.0041(13) 0.0143(13)
C10 0.0816(19) 0.057(2) 0.095(2) 0.0138(18) 0.0001(17) 0.0094(15)
C11 0.0763(18) 0.089(3) 0.089(2) 0.026(2) 0.0141(16) 0.0067(17)
C12 0.0778(19) 0.078(2) 0.127(3) 0.016(2) 0.0043(19) 0.0286(17)
C13 0.0543(13) 0.0694(19) 0.0671(17) 0.0034(15) 0.0098(11) 0.0102(13)
C14 0.0570(14) 0.0594(17) 0.0644(16) 0.0046(14) 0.0024(12) 0.0079(12)
C15 0.0581(13) 0.0545(16) 0.0640(16) 0.0002(13) -0.0004(11) 0.0029(12)
C16 0.0644(15) 0.0577(17) 0.0641(16) -0.0009(14) -0.0065(12) 0.0001(13)
C17 0.094(2) 0.062(2) 0.088(2) 0.0094(18) 0.0039(18) 0.0078(17)
C18 0.105(3) 0.071(2) 0.113(3) 0.010(2) 0.022(2) 0.034(2)
C19 0.0769(19) 0.080(2) 0.099(2) 0.009(2) 0.0212(17) 0.0226(17)
C20 0.0720(17) 0.066(2) 0.0670(18) 0.0053(16) -0.0061(14) -0.0180(15)
C21 0.084(2) 0.110(3) 0.107(3) 0.011(3) 0.0179(19) -0.009(2)
C22 0.097(2) 0.098(3) 0.121(3) 0.019(3) 0.025(2) -0.021(2)
C23 0.0657(16) 0.074(2) 0.0661(19) 0.0056(16) 0.0123(13) 0.0087(14)
C24 0.081(2) 0.125(3) 0.077(2) -0.001(2) -0.0112(16) 0.016(2)
C25 0.126(3) 0.127(4) 0.103(3) 0.019(3) -0.021(2) 0.029(3)

loop_
_atom_type_symbol
_atom_type_description
_atom_type_scat_dispersion_real
_atom_type_scat_dispersion_imag
_atom_type_scat_source
C C 0.0181 0.0091 'International Tables Vol C Tables 4.2.6.8 and 6.1.1.4'
H H 0.0000 0.0000 'International Tables Vol C Tables 4.2.6.8 and 6.1.1.4'
N N 0.0311 0.0180 'International Tables Vol C Tables 4.2.6.8 and 6.1.1.4'
O O 0.0492 0.0322 'International Tables Vol C Tables 4.2.6.8 and 6.1.1.4'

loop_
_geom_angle_atom_site_label_1
_geom_angle_atom_site_label_2
_geom_angle_atom_site_label_3
_geom_angle
_geom_angle_site_symmetry_1
_geom_angle_site_symmetry_3
_geom_angle_publ_flag
C23 O2 C24 116.7(2) . . ?
C20 O4 C22 106.4(3) . . ?
C1 N1 C7 121.5(2) . . ?
C10 N1 C1 126.1(3) . . ?
C10 N1 C7 111.6(2) . . ?
C20 N2 C21 106.8(3) . . ?
C2 C1 N1 122.5(3) . . ?
C2 C1 C6 118.4(3) . . ?
C6 C1 N1 119.1(3) . . ?
C1 C2 H2 119.7 . . ?
C3 C2 C1 120.6(4) . . ?
C3 C2 H2 119.7 . . ?
C2 C3 H3 119.5 . . ?
C4 C3 C2 121.0(4) . . ?
C4 C3 H3 119.5 . . ?
C3 C4 H4 120.3 . . ?
C5 C4 C3 119.4(4) . . ?
C5 C4 H4 120.3 . . ?
C4 C5 H5 119.6 . . ?
C4 C5 C6 120.8(4) . . ?
C6 C5 H5 119.6 . . ?
C1 C6 H6 120.1 . . ?
C5 C6 C1 119.9(3) . . ?
C5 C6 H6 120.1 . . ?
N1 C7 H7A 110.7 . . ?
N1 C7 H7B 110.7 . . ?
N1 C7 C8 105.2(2) . . ?
H7A C7 H7B 108.8 . . ?
C8 C7 H7A 110.7 . . ?
C8 C7 H7B 110.7 . . ?
C7 C8 H8 107.6 . . ?
C7 C8 C9 103.9(2) . . ?
C7 C8 C13 112.1(2) . . ?
C9 C8 H8 107.6 . . ?
C13 C8 H8 107.6 . . ?
C13 C8 C9 117.7(2) . . ?
C10 C9 C8 102.5(2) . . ?
C10 C9 C11 106.3(3) . . ?
C10 C9 C12 109.7(3) . . ?
C11 C9 C8 113.8(3) . . ?
C11 C9 C12 109.7(3) . . ?
C12 C9 C8 114.2(2) . . ?
O1 C10 N1 125.7(3) . . ?
O1 C10 C9 125.0(3) . . ?
N1 C10 C9 109.2(3) . . ?
C9 C11 H11A 109.5 . . ?
C9 C11 H11B 109.5 . . ?
C9 C11 H11C 109.5 . . ?
H11A C11 H11B 109.5 . . ?
H11A C11 H11C 109.5 . . ?
H11B C11 H11C 109.5 . . ?
C9 C12 H12A 109.5 . . ?
C9 C12 H12B 109.5 . . ?
C9 C12 H12C 109.5 . . ?
H12A C12 H12B 109.5 . . ?
H12A C12 H12C 109.5 . . ?
H12B C12 H12C 109.5 . . ?
C8 C13 H13 108.0 . . ?
C14 C13 C8 112.7(2) . . ?
C14 C13 H13 108.0 . . ?
C23 C13 C8 112.2(2) . . ?
C23 C13 H13 108.0 . . ?
C23 C13 C14 107.9(2) . . ?
C15 C14 C13 121.4(2) . . ?
C15 C14 C19 118.3(3) . . ?
C19 C14 C13 120.3(3) . . ?
C14 C15 H15 119.3 . . ?
C14 C15 C16 121.4(3) . . ?
C16 C15 H15 119.3 . . ?
C15 C16 C20 119.2(3) . . ?
C17 C16 C15 119.0(3) . . ?
C17 C16 C20 121.7(3) . . ?
C16 C17 H17 120.0 . . ?
C18 C17 C16 120.1(3) . . ?
C18 C17 H17 120.0 . . ?
C17 C18 H18 119.7 . . ?
C17 C18 C19 120.5(3) . . ?
C19 C18 H18 119.7 . . ?
C14 C19 H19 119.7 . . ?
C18 C19 C14 120.6(3) . . ?
C18 C19 H19 119.7 . . ?
O4 C20 C16 117.5(3) . . ?
N2 C20 O4 118.1(3) . . ?
N2 C20 C16 124.4(3) . . ?
N2 C21 H21A 110.8 . . ?
N2 C21 H21B 110.8 . . ?
N2 C21 C22 104.6(3) . . ?
H21A C21 H21B 108.9 . . ?
C22 C21 H21A 110.8 . . ?
C22 C21 H21B 110.8 . . ?
O4 C22 C21 103.9(3) . . ?
O4 C22 H22A 111.0 . . ?
O4 C22 H22B 111.0 . . ?
C21 C22 H22A 111.0 . . ?
C21 C22 H22B 111.0 . . ?
H22A C22 H22B 109.0 . . ?
O2 C23 C13 112.3(2) . . ?
O3 C23 O2 124.0(3) . . ?
O3 C23 C13 123.7(3) . . ?
O2 C24 H24A 109.6 . . ?
O2 C24 H24B 109.6 . . ?
O2 C24 C25 110.1(3) . . ?
H24A C24 H24B 108.2 . . ?
C25 C24 H24A 109.6 . . ?
C25 C24 H24B 109.6 . . ?
C24 C25 H25A 109.5 . . ?
C24 C25 H25B 109.5 . . ?
C24 C25 H25C 109.5 . . ?
H25A C25 H25B 109.5 . . ?
H25A C25 H25C 109.5 . . ?
H25B C25 H25C 109.5 . . ?

loop_
_geom_bond_atom_site_label_1
_geom_bond_atom_site_label_2
_geom_bond_distance
_geom_bond_site_symmetry_2
_geom_bond_publ_flag
O1 C10 1.206(4) . ?
O2 C23 1.319(4) . ?
O2 C24 1.461(4) . ?
O3 C23 1.198(3) . ?
O4 C20 1.334(4) . ?
O4 C22 1.446(4) . ?
N1 C1 1.416(4) . ?
N1 C7 1.452(4) . ?
N1 C10 1.378(4) . ?
N2 C20 1.262(4) . ?
N2 C21 1.465(5) . ?
C1 C2 1.383(5) . ?
C1 C6 1.389(4) . ?
C2 H2 0.9300 . ?
C2 C3 1.367(5) . ?
C3 H3 0.9300 . ?
C3 C4 1.364(6) . ?
C4 H4 0.9300 . ?
C4 C5 1.362(6) . ?
C5 H5 0.9300 . ?
C5 C6 1.384(4) . ?
C6 H6 0.9300 . ?
C7 H7A 0.9700 . ?
C7 H7B 0.9700 . ?
C7 C8 1.526(4) . ?
C8 H8 0.9800 . ?
C8 C9 1.543(4) . ?
C8 C13 1.530(4) . ?
C9 C10 1.517(5) . ?
C9 C11 1.529(5) . ?
C9 C12 1.532(4) . ?
C11 H11A 0.9600 . ?
C11 H11B 0.9600 . ?
C11 H11C 0.9600 . ?
C12 H12A 0.9600 . ?
C12 H12B 0.9600 . ?
C12 H12C 0.9600 . ?
C13 H13 0.9800 . ?
C13 C14 1.528(4) . ?
C13 C23 1.510(4) . ?
C14 C15 1.380(4) . ?
C14 C19 1.384(4) . ?
C15 H15 0.9300 . ?
C15 C16 1.393(4) . ?
C16 C17 1.381(4) . ?
C16 C20 1.470(4) . ?
C17 H17 0.9300 . ?
C17 C18 1.369(5) . ?
C18 H18 0.9300 . ?
C18 C19 1.381(5) . ?
C19 H19 0.9300 . ?
C21 H21A 0.9700 . ?
C21 H21B 0.9700 . ?
C21 C22 1.509(6) . ?
C22 H22A 0.9700 . ?
C22 H22B 0.9700 . ?
C24 H24A 0.9700 . ?
C24 H24B 0.9700 . ?
C24 C25 1.470(6) . ?
C25 H25A 0.9600 . ?
C25 H25B 0.9600 . ?
C25 H25C 0.9600 . ?

loop_
_geom_torsion_atom_site_label_1
_geom_torsion_atom_site_label_2
_geom_torsion_atom_site_label_3
_geom_torsion_atom_site_label_4
_geom_torsion
_geom_torsion_site_symmetry_1
_geom_torsion_site_symmetry_2
_geom_torsion_site_symmetry_3
_geom_torsion_site_symmetry_4
_geom_torsion_publ_flag
N1 C1 C2 C3 -176.5(3) . . . . ?
N1 C1 C6 C5 177.6(3) . . . . ?
N1 C7 C8 C9 24.7(3) . . . . ?
N1 C7 C8 C13 152.8(2) . . . . ?
N2 C21 C22 O4 3.5(4) . . . . ?
C1 N1 C7 C8 176.9(2) . . . . ?
C1 N1 C10 O1 -12.4(6) . . . . ?
C1 N1 C10 C9 164.8(3) . . . . ?
C1 C2 C3 C4 -1.9(7) . . . . ?
C2 C1 C6 C5 -0.9(5) . . . . ?
C2 C3 C4 C5 0.7(7) . . . . ?
C3 C4 C5 C6 0.4(7) . . . . ?
C4 C5 C6 C1 -0.3(6) . . . . ?
C6 C1 C2 C3 2.0(5) . . . . ?
C7 N1 C1 C2 175.6(3) . . . . ?
C7 N1 C1 C6 -2.9(4) . . . . ?
C7 N1 C10 O1 178.0(4) . . . . ?
C7 N1 C10 C9 -4.9(3) . . . . ?
C7 C8 C9 C10 -26.8(3) . . . . ?
C7 C8 C9 C11 87.5(3) . . . . ?
C7 C8 C9 C12 -145.4(3) . . . . ?
C7 C8 C13 C14 55.3(3) . . . . ?
C7 C8 C13 C23 177.3(2) . . . . ?
C8 C9 C10 O1 -162.6(4) . . . . ?
C8 C9 C10 N1 20.2(3) . . . . ?
C8 C13 C14 C15 63.0(3) . . . . ?
C8 C13 C14 C19 -118.3(3) . . . . ?
C8 C13 C23 O2 130.6(3) . . . . ?
C8 C13 C23 O3 -51.6(4) . . . . ?
C9 C8 C13 C14 175.6(2) . . . . ?
C9 C8 C13 C23 -62.4(3) . . . . ?
C10 N1 C1 C2 6.9(5) . . . . ?
C10 N1 C1 C6 -171.6(3) . . . . ?
C10 N1 C7 C8 -12.9(3) . . . . ?
C11 C9 C10 O1 77.7(4) . . . . ?
C11 C9 C10 N1 -99.5(3) . . . . ?
C12 C9 C10 O1 -40.9(5) . . . . ?
C12 C9 C10 N1 142.0(3) . . . . ?
C13 C8 C9 C10 -151.3(2) . . . . ?
C13 C8 C9 C11 -37.0(3) . . . . ?
C13 C8 C9 C12 90.1(3) . . . . ?
C13 C14 C15 C16 176.8(2) . . . . ?
C13 C14 C19 C18 -178.1(3) . . . . ?
C14 C13 C23 O2 -104.7(3) . . . . ?
C14 C13 C23 O3 73.1(4) . . . . ?
C14 C15 C16 C17 2.0(4) . . . . ?
C14 C15 C16 C20 -177.9(3) . . . . ?
C15 C14 C19 C18 0.7(5) . . . . ?
C15 C16 C17 C18 -0.8(5) . . . . ?
C15 C16 C20 O4 175.2(3) . . . . ?
C15 C16 C20 N2 -4.1(4) . . . . ?
C16 C17 C18 C19 -0.4(6) . . . . ?
C17 C16 C20 O4 -4.7(4) . . . . ?
C17 C16 C20 N2 176.0(3) . . . . ?
C17 C18 C19 C14 0.4(6) . . . . ?
C19 C14 C15 C16 -1.9(4) . . . . ?
C20 O4 C22 C21 -3.3(4) . . . . ?
C20 N2 C21 C22 -2.6(4) . . . . ?
C20 C16 C17 C18 179.1(3) . . . . ?
C21 N2 C20 O4 0.6(4) . . . . ?
C21 N2 C20 C16 179.9(3) . . . . ?
C22 O4 C20 N2 1.8(4) . . . . ?
C22 O4 C20 C16 -177.5(3) . . . . ?
C23 O2 C24 C25 90.7(4) . . . . ?
C23 C13 C14 C15 -61.4(3) . . . . ?
C23 C13 C14 C19 117.3(3) . . . . ?
C24 O2 C23 O3 3.7(5) . . . . ?
C24 O2 C23 C13 -178.5(3) . . . . ?
